data_7214984
loop_
_publ_author_name
'Chen, Kai'
'Liang, Li-Li'
'Liu, Hao-Jing'
'Zhang, Yun-Qian'
'Xue, Sai-Feng'
'Tao, Zhu'
'Xiao, Xin'
'Zhu, Qian-Jiang'
'Lindoy, Leonard F.'
'Wei, Gang'

_publ_section_title
;
 Hydroquinone-assisted assembly of coordination polymers from lanthanides
 and cucurbit[5]uril
;
_journal_issue 23
_journal_name_full CrystEngComm
_journal_page_first 7994
_journal_paper_doi 10.1039/c2ce26200b
_journal_volume 14
_journal_year 2012
_chemical_formula_moiety 'C60 H80 Cl2 Gd3 N40 O30, C6 H6 O2, 7Cl, 48(H2 O)'
_chemical_formula_sum 'C66 H182 Cl9 Gd3 N40 O80'
_chemical_formula_weight 3607.32
_chemical_name_systematic
;
?
;
_space_group_IT_number 2
_symmetry_cell_setting triclinic
_symmetry_space_group_name_Hall '-P 1'
_symmetry_space_group_name_H-M 'P -1'
_atom_sites_solution_hydrogens geom
_atom_sites_solution_primary direct
_atom_sites_solution_secondary difmap
_audit_creation_method SHELXL-97
_cell_angle_alpha 105.555(3)
_cell_angle_beta 100.010(4)
_cell_angle_gamma 102.267(4)
_cell_formula_units_Z 2
_cell_length_a 17.065(5)
_cell_length_b 18.410(5)
_cell_length_c 24.350(6)
_cell_measurement_temperature 223(2)
_cell_volume 6982(3)
_computing_structure_refinement 'SHELXL-97 (Sheldrick, 1997)'
_computing_structure_solution 'SHELXS-97 (Sheldrick, 1990)'
_diffrn_ambient_temperature 223(2)
_diffrn_measured_fraction_theta_full 0.972
_diffrn_measured_fraction_theta_max 0.972
_diffrn_measurement_device_type 'Bruker CCD Area Detector'
_diffrn_measurement_method '\f and \w scan'
_diffrn_radiation_monochromator graphite
_diffrn_radiation_source 'fine-focus sealed tube'
_diffrn_radiation_type MoK\a
_diffrn_radiation_wavelength 0.71073
_diffrn_reflns_av_R_equivalents 0.0483
_diffrn_reflns_av_sigmaI/netI 0.0956
_diffrn_reflns_limit_h_max 20
_diffrn_reflns_limit_h_min -20
_diffrn_reflns_limit_k_max 21
_diffrn_reflns_limit_k_min -18
_diffrn_reflns_limit_l_max 28
_diffrn_reflns_limit_l_min -28
_diffrn_reflns_number 47426
_diffrn_reflns_theta_full 25.00
_diffrn_reflns_theta_max 25.00
_diffrn_reflns_theta_min 0.90
_exptl_absorpt_coefficient_mu 1.698
_exptl_absorpt_correction_T_max 0.8353
_exptl_absorpt_correction_T_min 0.7498
_exptl_absorpt_correction_type multi-scan
_exptl_absorpt_process_details 'SADABS (Bruker, 2008)'
_exptl_crystal_colour colorless
_exptl_crystal_density_diffrn 1.716
_exptl_crystal_density_method 'not measured'
_exptl_crystal_description prism
_exptl_crystal_F_000 3686
_exptl_crystal_size_max 0.18
_exptl_crystal_size_mid 0.13
_exptl_crystal_size_min 0.11
_platon_squeeze_details
;
;
_refine_diff_density_max 2.288
_refine_diff_density_min -1.908
_refine_diff_density_rms 0.131
_refine_ls_extinction_method none
_refine_ls_goodness_of_fit_ref 0.954
_refine_ls_hydrogen_treatment constr
_refine_ls_matrix_type full
_refine_ls_number_parameters 1399
_refine_ls_number_reflns 23917
_refine_ls_number_restraints 18
_refine_ls_restrained_S_all 3.015
_refine_ls_R_factor_all 0.1006
_refine_ls_R_factor_gt 0.0642
_refine_ls_shift/su_max 0.003
_refine_ls_shift/su_mean 0.000
_refine_ls_structure_factor_coef Fsqd
_refine_ls_weighting_details 'calc w=1/[\s^2^(Fo^2^)+(0.1045P)^2^+0.0000P] where P=(Fo^2^+2Fc^2^)/3'
_refine_ls_weighting_scheme calc
_refine_ls_wR_factor_gt 0.1727
_refine_ls_wR_factor_ref 0.1884
_reflns_number_gt 13730
_reflns_number_total 23917
_reflns_threshold_expression >2sigma(I)
_cod_data_source_file c2ce26200b.txt
_cod_data_source_block 04
_cod_database_code 7214984

loop_
_symmetry_equiv_pos_as_xyz
'x, y, z'
'-x, -y, -z'

loop_
_atom_site_label
_atom_site_type_symbol
_atom_site_fract_x
_atom_site_fract_y
_atom_site_fract_z
_atom_site_U_iso_or_equiv
_atom_site_adp_type
_atom_site_occupancy
_atom_site_symmetry_multiplicity
_atom_site_calc_flag
_atom_site_refinement_flags
Cl3 Cl 0.6735(4) 0.2888(3) 0.1468(2) 0.103(2) Uani 1 1 d .
Cl4 Cl 1.2078(8) 0.7666(8) 0.6195(6) 0.133(5) Uani 0.50 1 d P
Cl5 Cl 0.7417(7) 0.5096(9) 0.3992(5) 0.156(6) Uani 0.50 1 d P
Cl6 Cl 1.1982(7) 0.8995(11) -0.0621(6) 0.185(7) Uani 0.50 1 d P
Cl7 Cl 1.7391(14) 1.0292(9) 0.0353(8) 0.228(9) Uani 0.50 1 d P
Cl8 Cl 1.4724(8) 0.2957(13) 0.2445(8) 0.232(10) Uani 0.50 1 d P
Cl9 Cl 1.0393(11) 0.8897(13) 0.0938(9) 0.380(6) Uani 0.50 1 d P
Cl10 Cl 1.0085(19) 0.8672(12) -0.0400(8) 0.292(14) Uani 0.50 1 d P
Cl11 Cl 1.4495(11) 0.4439(13) 0.5001(9) 0.380(6) Uani 0.50 1 d P
Cl12 Cl 1.2932(11) 0.2781(9) 0.5162(11) 0.225(10) Uani 0.50 1 d P
Cl13 Cl 1.3415(13) 1.0280(11) 0.4445(9) 0.239(9) Uani 0.50 1 d P
Cl15 Cl 1.0257(14) 0.1915(9) 0.4976(7) 0.245(8) Uani 0.50 1 d P
Cl16 Cl 1.213(2) 0.4923(19) -0.0672(14) 0.59(2) Uani 0.50 1 d P
O1W O 1.4130(5) 0.6583(5) 0.2055(4) 0.051(3) Uani 1 1 d .
O2W O 1.1492(5) 0.6209(5) 0.2094(4) 0.052(3) Uani 1 1 d .
O3W O 1.3265(6) 0.5284(5) 0.1066(4) 0.063(3) Uani 1 1 d .
O4W O 0.9767(7) 0.2901(6) 0.4234(4) 0.075(4) Uani 1 1 d .
O5W O 1.6485(7) 1.1049(6) 0.1180(5) 0.078(4) Uani 1 1 d .
O6W O 1.1438(7) 0.3588(6) 0.4915(5) 0.089(4) Uani 1 1 d .
O7W O 1.1468(7) 0.5543(7) 0.0902(4) 0.076(4) Uani 1 1 d .
O8W O 1.1007(10) 0.2287(7) 0.3931(6) 0.167(5) Uani 1 1 d .
O9W O 1.5034(9) 1.1440(7) 0.1424(7) 0.165(5) Uani 1 1 d .
O10W O 1.6443(16) 1.1735(8) 0.2272(7) 0.221(11) Uani 1 1 d .
Gd1 Gd 1.08867(4) 0.35914(4) 0.38955(3) 0.0494(2) Uani 1 1 d .
Gd2 Gd 1.26749(4) 0.61190(4) 0.17307(3) 0.04078(19) Uani 1 1 d .
Gd3 Gd 1.55641(6) 1.04088(4) 0.16844(4) 0.0683(3) Uani 1 1 d .
Cl1 Cl 1.1169(2) 0.4532(2) 0.32185(15) 0.0515(11) Uani 1 1 d .
Cl2 Cl 1.4964(3) 0.8980(2) 0.17864(17) 0.0659(12) Uani 1 1 d .
C61 C 1.2544(2) 0.3100(2) 0.04655(15) 0.148(7) Uani 1 1 d D
C62 C 1.2037(2) 0.23291(18) 0.00985(14) 0.229(17) Uani 1 1 d D
H62 H 1.1540 0.2262 -0.0171 0.275 Uiso 1 1 calc R
C63 C 1.2316(2) 0.1687(2) 0.01598(19) 0.170(14) Uani 1 1 d D
H63 H 1.1999 0.1177 -0.0071 0.204 Uiso 1 1 calc R
C64 C 1.3042(3) 0.1789(2) 0.0550(3) 0.135(9) Uani 1 1 d D
C65 C 1.3564(4) 0.2531(2) 0.0926(3) 0.133(9) Uani 1 1 d D
H65 H 1.4060 0.2599 0.1197 0.159 Uiso 1 1 calc R
C66 C 1.3255(3) 0.3140(2) 0.0846(3) 0.122(8) Uani 1 1 d D
H66 H 1.3573 0.3646 0.1083 0.147 Uiso 1 1 calc R
O21 O 1.2329(7) 0.3751(7) 0.0438(5) 0.133(7) Uani 1 1 d D
H21 H 1.1904 0.3633 0.0170 0.199 Uiso 1 1 calc R
O22 O 1.3357(12) 0.1137(8) 0.0563(7) 0.172(7) Uani 1 1 d .
H22 H 1.3033 0.0733 0.0317 0.259 Uiso 1 1 calc R
C1 C 0.9402(8) 0.4572(8) 0.3668(6) 0.047(4) Uani 1 1 d .
C2 C 0.8550(8) 0.3548(9) 0.2758(7) 0.062(5) Uani 1 1 d .
H2A H 0.7993 0.3477 0.2525 0.075 Uiso 1 1 calc R
H2B H 0.8497 0.3232 0.3022 0.075 Uiso 1 1 calc R
C3 C 0.9641(9) 0.2927(8) 0.2509(6) 0.052(5) Uani 1 1 d .
C4 C 1.0523(9) 0.2216(8) 0.2011(7) 0.065(5) Uani 1 1 d .
H4A H 1.0435 0.1897 0.2270 0.078 Uiso 1 1 calc R
H4B H 1.0402 0.1857 0.1609 0.078 Uiso 1 1 calc R
C5 C 1.1818(8) 0.2944(7) 0.2743(6) 0.048(4) Uani 1 1 d .
C6 C 1.3237(8) 0.3576(7) 0.3306(6) 0.054(4) Uani 1 1 d .
H6A H 1.3112 0.3239 0.3547 0.065 Uiso 1 1 calc R
H6B H 1.3763 0.3532 0.3209 0.065 Uiso 1 1 calc R
C7 C 1.2915(8) 0.4570(7) 0.4062(5) 0.044(4) Uani 1 1 d .
C8 C 1.2909(8) 0.5745(8) 0.4836(6) 0.053(5) Uani 1 1 d .
H8A H 1.2787 0.5386 0.5063 0.064 Uiso 1 1 calc R
H8B H 1.3361 0.6200 0.5089 0.064 Uiso 1 1 calc R
C9 C 1.1408(8) 0.5574(8) 0.4605(5) 0.045(4) Uani 1 1 d .
C10 C 1.0013(8) 0.5754(8) 0.4497(5) 0.051(4) Uani 1 1 d .
H10A H 0.9817 0.6209 0.4663 0.061 Uiso 1 1 calc R
H10B H 0.9928 0.5406 0.4736 0.061 Uiso 1 1 calc R
C11 C 1.1292(9) 0.6761(8) 0.4515(5) 0.050(4) Uani 1 1 d .
H11 H 1.1215 0.7195 0.4824 0.060 Uiso 1 1 calc R
C12 C 1.2195(9) 0.6766(7) 0.4604(6) 0.049(4) Uani 1 1 d .
H12 H 1.2546 0.7197 0.4957 0.058 Uiso 1 1 calc R
C13 C 1.3733(8) 0.5734(8) 0.4035(6) 0.046(4) Uani 1 1 d .
H13 H 1.4268 0.6054 0.4313 0.055 Uiso 1 1 calc R
C14 C 1.3841(9) 0.5043(8) 0.3560(6) 0.052(5) Uani 1 1 d .
H14 H 1.4426 0.5029 0.3622 0.063 Uiso 1 1 calc R
C15 C 1.2710(8) 0.3332(7) 0.2190(6) 0.046(4) Uani 1 1 d .
H15 H 1.3131 0.3068 0.2071 0.055 Uiso 1 1 calc R
C16 C 1.1846(8) 0.2909(7) 0.1783(6) 0.048(4) Uani 1 1 d .
H16 H 1.1855 0.2461 0.1454 0.058 Uiso 1 1 calc R
C17 C 0.9601(9) 0.2941(9) 0.1551(6) 0.062(5) Uani 1 1 d .
H17 H 0.9325 0.2488 0.1192 0.075 Uiso 1 1 calc R
C18 C 0.8978(9) 0.3350(9) 0.1783(7) 0.064(6) Uani 1 1 d .
H18 H 0.8413 0.3094 0.1527 0.077 Uiso 1 1 calc R
C19 C 0.8684(9) 0.4987(8) 0.2951(6) 0.061(5) Uani 1 1 d .
H19 H 0.8079 0.4916 0.2863 0.074 Uiso 1 1 calc R
C20 C 0.9145(8) 0.5719(8) 0.3531(6) 0.057(5) Uani 1 1 d .
H20 H 0.8760 0.5995 0.3698 0.068 Uiso 1 1 calc R
C21 C 0.9624(8) 0.5899(8) 0.2712(6) 0.053(4) Uani 1 1 d .
C22 C 1.0309(9) 0.6935(7) 0.3656(6) 0.056(4) Uani 1 1 d .
H22A H 1.0410 0.7265 0.3407 0.067 Uiso 1 1 calc R
H22B H 1.0064 0.7203 0.3959 0.067 Uiso 1 1 calc R
C23 C 1.1758(9) 0.6955(7) 0.3704(6) 0.046(4) Uani 1 1 d .
C24 C 1.3207(9) 0.6933(7) 0.3950(6) 0.050(4) Uani 1 1 d .
H24A H 1.3626 0.7227 0.4317 0.060 Uiso 1 1 calc R
H24B H 1.3259 0.7238 0.3678 0.060 Uiso 1 1 calc R
C25 C 1.3308(8) 0.5869(7) 0.3110(5) 0.040(4) Uani 1 1 d .
C26 C 1.3614(8) 0.4740(8) 0.2456(5) 0.045(4) Uani 1 1 d .
H26A H 1.4076 0.4508 0.2513 0.054 Uiso 1 1 calc R
H26B H 1.3733 0.5083 0.2217 0.054 Uiso 1 1 calc R
C27 C 1.2212(8) 0.4211(7) 0.1805(5) 0.040(4) Uani 1 1 d .
C28 C 1.0841(9) 0.3423(8) 0.1168(6) 0.057(5) Uani 1 1 d .
H28A H 1.0943 0.3786 0.0942 0.069 Uiso 1 1 calc R
H28B H 1.0674 0.2890 0.0891 0.069 Uiso 1 1 calc R
C29 C 0.9944(9) 0.4221(9) 0.1542(6) 0.055(5) Uani 1 1 d .
C30 C 0.8821(9) 0.4714(10) 0.1888(6) 0.071(6) Uani 1 1 d .
H30A H 0.8229 0.4445 0.1771 0.085 Uiso 1 1 calc R
H30B H 0.8924 0.5046 0.1639 0.085 Uiso 1 1 calc R
C31 C 1.2907(9) 0.7256(8) 0.0773(6) 0.053(4) Uani 1 1 d .
C32 C 1.3739(10) 0.6777(8) 0.0109(6) 0.066(5) Uani 1 1 d .
H32A H 1.3614 0.6674 -0.0318 0.079 Uiso 1 1 calc R
H32B H 1.3518 0.6283 0.0179 0.079 Uiso 1 1 calc R
C33 C 1.5013(8) 0.6826(8) 0.0789(6) 0.049(4) Uani 1 1 d .
C34 C 1.6446(9) 0.7038(8) 0.1347(7) 0.064(5) Uani 1 1 d .
H34A H 1.6213 0.6534 0.1400 0.076 Uiso 1 1 calc R
H34B H 1.6936 0.7000 0.1195 0.076 Uiso 1 1 calc R
C35 C 1.6362(9) 0.7548(8) 0.2375(7) 0.062(5) Uani 1 1 d .
C36 C 1.6498(10) 0.8298(9) 0.3406(7) 0.074(6) Uani 1 1 d .
H36A H 1.6295 0.7778 0.3443 0.088 Uiso 1 1 calc R
H36B H 1.6995 0.8582 0.3724 0.088 Uiso 1 1 calc R
C37 C 1.5049(10) 0.8337(8) 0.3324(6) 0.061(5) Uani 1 1 d .
C38 C 1.3729(10) 0.8692(8) 0.3327(6) 0.066(5) Uani 1 1 d .
H38A H 1.3592 0.9029 0.3662 0.080 Uiso 1 1 calc R
H38B H 1.3537 0.8150 0.3325 0.080 Uiso 1 1 calc R
C39 C 1.2886(8) 0.8143(8) 0.2303(6) 0.050(4) Uani 1 1 d .
C40 C 1.1975(9) 0.7862(8) 0.1314(6) 0.060(5) Uani 1 1 d .
H40A H 1.1509 0.8057 0.1180 0.072 Uiso 1 1 calc R
H40B H 1.1750 0.7341 0.1341 0.072 Uiso 1 1 calc R
C41 C 1.2529(10) 0.9211(8) 0.2086(7) 0.069(5) Uani 1 1 d .
H41 H 1.1989 0.9332 0.2074 0.083 Uiso 1 1 calc R
C42 C 1.3094(9) 0.9483(8) 0.2736(7) 0.072(5) Uani 1 1 d .
H42 H 1.2800 0.9695 0.3031 0.086 Uiso 1 1 calc R
C43 C 1.5162(12) 0.9669(8) 0.3683(6) 0.075(6) Uani 1 1 d .
H43 H 1.5101 0.9902 0.4084 0.090 Uiso 1 1 calc R
C44 C 1.6047(11) 0.9554(8) 0.3706(7) 0.069(6) Uani 1 1 d .
H44 H 1.6405 0.9768 0.4110 0.082 Uiso 1 1 calc R
C45 C 1.7371(10) 0.8771(10) 0.2724(7) 0.070(6) Uani 1 1 d .
H45 H 1.7919 0.8866 0.2988 0.085 Uiso 1 1 calc R
C46 C 1.7339(10) 0.8346(9) 0.2063(8) 0.076(6) Uani 1 1 d .
H46 H 1.7875 0.8240 0.2022 0.092 Uiso 1 1 calc R
C47 C 1.6045(10) 0.7612(8) 0.0508(6) 0.068(5) Uani 1 1 d .
H47 H 1.6400 0.7390 0.0267 0.082 Uiso 1 1 calc R
C48 C 1.5177(10) 0.7523(9) 0.0129(6) 0.065(5) Uani 1 1 d .
H48 H 1.5141 0.7279 -0.0293 0.078 Uiso 1 1 calc R
C49 C 1.3116(11) 0.7952(9) 0.0123(7) 0.073(6) Uani 1 1 d .
H49 H 1.2821 0.7727 -0.0298 0.088 Uiso 1 1 calc R
C50 C 1.2564(10) 0.8272(8) 0.0485(6) 0.067(5) Uani 1 1 d .
H50 H 1.2025 0.8249 0.0242 0.081 Uiso 1 1 calc R
C51 C 1.3784(11) 0.9222(8) 0.0632(7) 0.068(5) Uani 1 1 d .
C52 C 1.2821(10) 0.9654(8) 0.1202(7) 0.072(5) Uani 1 1 d .
H52A H 1.2219 0.9559 0.1082 0.086 Uiso 1 1 calc R
H52B H 1.3078 1.0171 0.1180 0.086 Uiso 1 1 calc R
C53 C 1.3787(10) 1.0135(7) 0.2183(7) 0.070(5) Uani 1 1 d .
C54 C 1.4434(10) 1.0535(8) 0.3232(7) 0.073(5) Uani 1 1 d .
H54A H 1.4196 1.0632 0.3574 0.088 Uiso 1 1 calc R
H54B H 1.4657 1.1044 0.3183 0.088 Uiso 1 1 calc R
C55 C 1.5778(12) 1.0329(8) 0.3118(7) 0.075(6) Uani 1 1 d .
C56 C 1.7136(11) 1.0072(9) 0.3216(8) 0.076(6) Uani 1 1 d .
H56A H 1.7528 1.0071 0.3561 0.092 Uiso 1 1 calc R
H56B H 1.7308 1.0586 0.3162 0.092 Uiso 1 1 calc R
C57 C 1.7038(10) 0.9536(8) 0.2163(8) 0.069(6) Uani 1 1 d .
C58 C 1.7147(10) 0.8823(10) 0.1172(7) 0.078(5) Uani 1 1 d .
H58A H 1.7340 0.9343 0.1134 0.094 Uiso 1 1 calc R
H58B H 1.7537 0.8526 0.1054 0.094 Uiso 1 1 calc R
C59 C 1.5784(10) 0.8813(9) 0.0633(6) 0.069(5) Uani 1 1 d .
C60 C 1.4509(10) 0.8562(9) -0.0066(6) 0.067(5) Uani 1 1 d .
H60A H 1.4303 0.8210 -0.0472 0.080 Uiso 1 1 calc R
H60B H 1.4759 0.9086 -0.0078 0.080 Uiso 1 1 calc R
N1 N 0.9513(7) 0.5344(6) 0.3906(5) 0.052(4) Uani 1 1 d .
N2 N 0.8880(7) 0.4350(7) 0.3103(5) 0.057(4) Uani 1 1 d .
N3 N 0.9034(7) 0.3253(7) 0.2363(5) 0.060(4) Uani 1 1 d .
N4 N 0.9947(7) 0.2690(7) 0.2034(5) 0.057(4) Uani 1 1 d .
N5 N 1.1372(7) 0.2656(6) 0.2179(5) 0.055(4) Uani 1 1 d .
N6 N 1.2587(7) 0.3294(6) 0.2763(5) 0.048(3) Uani 1 1 d .
N7 N 1.0866(7) 0.6013(6) 0.4542(4) 0.046(3) Uani 1 1 d .
N8 N 1.2182(7) 0.6001(6) 0.4670(4) 0.044(3) Uani 1 1 d .
N9 N 1.3177(7) 0.5350(6) 0.4326(4) 0.046(3) Uani 1 1 d .
N10 N 1.3331(7) 0.4373(6) 0.3642(5) 0.048(3) Uani 1 1 d .
N11 N 1.3377(6) 0.6178(6) 0.3695(4) 0.041(3) Uani 1 1 d .
N12 N 1.3565(6) 0.5202(6) 0.3015(4) 0.041(3) Uani 1 1 d .
N13 N 1.2874(7) 0.4124(6) 0.2140(5) 0.046(3) Uani 1 1 d .
N14 N 1.1601(7) 0.3525(6) 0.1577(4) 0.044(3) Uani 1 1 d .
N15 N 1.0166(7) 0.3548(7) 0.1424(5) 0.053(4) Uani 1 1 d .
N16 N 0.9267(7) 0.4144(8) 0.1776(5) 0.059(4) Uani 1 1 d .
N17 N 0.9029(7) 0.5217(7) 0.2501(5) 0.058(4) Uani 1 1 d .
N18 N 0.9720(7) 0.6200(7) 0.3302(5) 0.056(4) Uani 1 1 d .
N19 N 1.1087(7) 0.6865(6) 0.3939(4) 0.047(3) Uani 1 1 d .
N20 N 1.2406(7) 0.6857(6) 0.4066(4) 0.042(3) Uani 1 1 d .
N21 N 1.2481(8) 0.7798(7) 0.0878(5) 0.060(4) Uani 1 1 d .
N22 N 1.3313(8) 0.7330(7) 0.0358(5) 0.060(4) Uani 1 1 d .
N23 N 1.4627(7) 0.7017(6) 0.0332(5) 0.051(4) Uani 1 1 d .
N24 N 1.5827(7) 0.7170(6) 0.0902(5) 0.056(4) Uani 1 1 d .
N25 N 1.6696(7) 0.7632(7) 0.1906(6) 0.061(4) Uani 1 1 d .
N26 N 1.6722(8) 0.8204(7) 0.2840(5) 0.063(4) Uani 1 1 d .
N27 N 1.5884(9) 0.8707(7) 0.3472(5) 0.068(5) Uani 1 1 d .
N28 N 1.4610(8) 0.8893(7) 0.3415(5) 0.061(4) Uani 1 1 d .
N29 N 1.3281(7) 0.8763(6) 0.2794(5) 0.057(4) Uani 1 1 d .
N30 N 1.2445(7) 0.8380(6) 0.1887(5) 0.058(4) Uani 1 1 d .
N31 N 1.3050(8) 0.9658(7) 0.1811(6) 0.068(4) Uani 1 1 d .
N32 N 1.3796(8) 1.0077(7) 0.2732(6) 0.070(4) Uani 1 1 d .
N33 N 1.5115(9) 1.0192(7) 0.3354(6) 0.072(4) Uani 1 1 d .
N34 N 1.6342(9) 0.9971(7) 0.3327(6) 0.067(5) Uani 1 1 d .
N35 N 1.7183(8) 0.9482(7) 0.2708(6) 0.066(4) Uani 1 1 d .
N36 N 1.7175(8) 0.8916(7) 0.1789(5) 0.064(4) Uani 1 1 d .
N37 N 1.6357(7) 0.8439(6) 0.0772(5) 0.059(4) Uani 1 1 d .
N38 N 1.5124(8) 0.8301(7) 0.0238(5) 0.059(4) Uani 1 1 d .
N39 N 1.3800(8) 0.8589(7) 0.0211(5) 0.065(4) Uani 1 1 d .
N40 N 1.3066(7) 0.9068(7) 0.0794(5) 0.066(4) Uani 1 1 d .
O1 O 0.9668(6) 0.4121(5) 0.3878(4) 0.054(3) Uani 1 1 d .
O2 O 0.9842(6) 0.2818(5) 0.2984(4) 0.055(3) Uani 1 1 d .
O3 O 1.1542(6) 0.2832(5) 0.3161(4) 0.051(3) Uani 1 1 d .
O4 O 1.2411(5) 0.4099(5) 0.4200(4) 0.046(3) Uani 1 1 d .
O5 O 1.1216(5) 0.4899(5) 0.4649(4) 0.047(3) Uani 1 1 d .
O6 O 1.3065(5) 0.6144(5) 0.2726(4) 0.041(3) Uani 1 1 d .
O7 O 1.2164(5) 0.4814(5) 0.1704(4) 0.043(3) Uani 1 1 d .
O8 O 1.0279(5) 0.4821(6) 0.1448(4) 0.055(3) Uani 1 1 d .
O9 O 1.1789(6) 0.7110(5) 0.3240(4) 0.054(3) Uani 1 1 d .
O10 O 1.0008(6) 0.6214(6) 0.2417(4) 0.061(3) Uani 1 1 d .
O11 O 1.2917(6) 0.6760(5) 0.1033(4) 0.061(3) Uani 1 1 d .
O12 O 1.2889(6) 0.7465(5) 0.2250(4) 0.048(3) Uani 1 1 d .
O13 O 1.4732(7) 0.7626(5) 0.3147(5) 0.069(4) Uani 1 1 d .
O14 O 1.5834(6) 0.6972(5) 0.2358(5) 0.061(3) Uani 1 1 d .
O15 O 1.4681(6) 0.6397(5) 0.1045(4) 0.055(3) Uani 1 1 d .
O16 O 1.5888(7) 0.9536(5) 0.0833(5) 0.069(3) Uani 1 1 d .
O17 O 1.6861(7) 1.0095(6) 0.2029(5) 0.069(4) Uani 1 1 d .
O18 O 1.5887(7) 1.0712(5) 0.2780(5) 0.073(4) Uani 1 1 d .
O19 O 1.4323(7) 1.0571(5) 0.2055(5) 0.072(4) Uani 1 1 d .
O20 O 1.4337(7) 0.9853(6) 0.0828(4) 0.072(3) Uani 1 1 d .

loop_
_atom_site_aniso_label
_atom_site_aniso_U_11
_atom_site_aniso_U_22
_atom_site_aniso_U_33
_atom_site_aniso_U_23
_atom_site_aniso_U_13
_atom_site_aniso_U_12
Cl3 0.103(4) 0.091(3) 0.093(3) 0.032(3) 0.010(3) -0.008(3)
Cl4 0.130(9) 0.132(9) 0.145(9) 0.056(7) 0.066(7) 0.010(8)
Cl5 0.085(7) 0.302(14) 0.109(6) 0.124(7) 0.043(5) 0.021(8)
Cl6 0.077(7) 0.374(17) 0.164(8) 0.168(9) 0.054(6) 0.062(9)
Cl7 0.41(2) 0.164(9) 0.138(13) 0.034(9) 0.032(14) 0.185(10)
Cl8 0.133(8) 0.39(2) 0.189(14) 0.042(15) 0.076(9) 0.150(10)
Cl9 0.132(8) 0.727(13) 0.459(10) 0.505(8) 0.020(8) 0.124(9)
Cl10 0.58(4) 0.152(15) 0.136(12) 0.000(11) 0.143(17) 0.088(19)
Cl11 0.132(8) 0.727(13) 0.459(10) 0.505(8) 0.020(8) 0.124(9)
Cl12 0.151(12) 0.167(11) 0.41(2) 0.154(13) 0.069(15) 0.066(10)
Cl13 0.321(16) 0.171(14) 0.276(16) 0.046(12) 0.209(12) 0.092(13)
Cl15 0.40(2) 0.285(11) 0.239(9) 0.226(7) 0.202(11) 0.194(12)
Cl16 0.55(4) 0.44(3) 0.52(3) 0.33(2) -0.39(2) -0.18(3)
O1W 0.057(5) 0.049(5) 0.053(5) 0.019(4) 0.019(4) 0.017(4)
O2W 0.051(5) 0.070(6) 0.042(5) 0.020(4) 0.018(4) 0.024(4)
O3W 0.084(6) 0.053(5) 0.071(6) 0.024(4) 0.048(5) 0.028(5)
O4W 0.101(7) 0.068(6) 0.074(6) 0.040(5) 0.045(5) 0.020(6)
O5W 0.098(7) 0.062(6) 0.094(7) 0.041(5) 0.052(6) 0.019(5)
O6W 0.094(8) 0.107(6) 0.106(7) 0.088(5) 0.033(6) 0.036(6)
O7W 0.081(7) 0.099(7) 0.052(6) 0.031(5) 0.009(5) 0.025(6)
O8W 0.330(13) 0.130(7) 0.182(8) 0.122(6) 0.196(8) 0.151(8)
O9W 0.210(10) 0.108(7) 0.310(12) 0.152(7) 0.192(9) 0.102(7)
O10W 0.43(3) 0.051(8) 0.121(11) 0.024(7) 0.078(15) -0.064(13)
Gd1 0.0667(4) 0.0434(3) 0.0541(4) 0.0250(3) 0.0322(3) 0.0221(3)
Gd2 0.0560(4) 0.0388(3) 0.0374(3) 0.0185(3) 0.0203(3) 0.0180(3)
Gd3 0.1039(5) 0.0443(4) 0.0802(5) 0.0345(3) 0.0533(4) 0.0245(4)
Cl1 0.0600(19) 0.0502(17) 0.0499(18) 0.0218(15) 0.0170(16) 0.0159(15)
Cl2 0.088(2) 0.0517(18) 0.074(2) 0.0306(17) 0.0388(19) 0.0242(18)
C61 0.220(13) 0.248(16) 0.109(10) 0.118(10) 0.129(9) 0.186(11)
C62 0.23(2) 0.035(11) 0.45(4) 0.043(17) 0.21(2) 0.046(13)
C63 0.16(2) 0.22(3) 0.083(14) 0.015(17) 0.062(14) -0.03(2)
C64 0.25(2) 0.066(11) 0.116(12) 0.043(9) 0.117(13) 0.033(14)
C65 0.23(2) 0.097(12) 0.133(13) 0.069(10) 0.114(13) 0.071(13)
C66 0.207(17) 0.094(13) 0.114(12) 0.047(10) 0.112(11) 0.064(12)
O21 0.166(12) 0.056(7) 0.180(13) 0.021(8) 0.078(10) 0.033(8)
O22 0.297(15) 0.132(9) 0.200(12) 0.116(8) 0.159(11) 0.129(9)
C1 0.049(7) 0.054(7) 0.051(7) 0.026(6) 0.026(6) 0.016(6)
C2 0.035(7) 0.068(9) 0.082(10) 0.027(8) 0.018(7) 0.003(7)
C3 0.059(8) 0.041(7) 0.052(8) 0.010(6) 0.020(7) 0.008(6)
C4 0.087(10) 0.025(7) 0.067(9) 0.000(7) 0.037(8) -0.012(7)
C5 0.067(8) 0.037(7) 0.044(7) 0.011(6) 0.029(6) 0.013(6)
C6 0.068(7) 0.053(7) 0.070(8) 0.037(6) 0.037(6) 0.038(6)
C7 0.049(7) 0.061(7) 0.038(7) 0.030(6) 0.013(6) 0.028(6)
C8 0.059(8) 0.058(8) 0.047(8) 0.020(6) 0.014(7) 0.018(7)
C9 0.058(8) 0.050(7) 0.027(6) 0.009(6) 0.018(6) 0.015(6)
C10 0.064(7) 0.063(8) 0.047(7) 0.030(6) 0.037(6) 0.027(6)
C11 0.077(8) 0.043(7) 0.035(7) 0.008(6) 0.029(6) 0.021(6)
C12 0.069(9) 0.032(6) 0.039(7) 0.008(6) 0.008(7) 0.010(6)
C13 0.041(7) 0.062(8) 0.035(7) 0.018(6) 0.005(6) 0.013(6)
C14 0.046(8) 0.064(8) 0.052(8) 0.029(6) 0.009(6) 0.016(7)
C15 0.062(7) 0.039(6) 0.055(7) 0.021(6) 0.033(6) 0.028(5)
C16 0.070(8) 0.033(6) 0.046(7) 0.011(6) 0.027(6) 0.014(6)
C17 0.067(9) 0.049(9) 0.047(8) -0.008(7) 0.014(7) -0.006(8)
C18 0.039(8) 0.069(10) 0.063(10) 0.010(8) 0.001(7) -0.007(8)
C19 0.056(8) 0.078(9) 0.076(9) 0.044(7) 0.036(7) 0.029(7)
C20 0.053(7) 0.063(8) 0.075(9) 0.034(7) 0.032(7) 0.028(6)
C21 0.049(7) 0.077(7) 0.071(8) 0.054(6) 0.030(6) 0.043(6)
C22 0.082(9) 0.050(7) 0.059(8) 0.034(6) 0.029(7) 0.036(6)
C23 0.063(8) 0.034(6) 0.043(7) 0.013(6) 0.014(6) 0.011(6)
C24 0.063(8) 0.041(7) 0.048(7) 0.019(6) 0.018(7) 0.008(6)
C25 0.041(7) 0.042(7) 0.038(6) 0.019(5) 0.014(5) 0.001(6)
C26 0.052(7) 0.053(7) 0.041(7) 0.025(6) 0.021(6) 0.019(6)
C27 0.056(7) 0.036(6) 0.038(7) 0.014(5) 0.019(6) 0.021(5)
C28 0.077(10) 0.046(8) 0.029(7) -0.003(6) 0.015(7) -0.003(8)
C29 0.052(8) 0.069(9) 0.030(7) 0.014(7) 0.000(6) -0.002(8)
C30 0.051(9) 0.109(12) 0.049(9) 0.028(8) 0.005(7) 0.014(9)
C31 0.070(8) 0.061(7) 0.051(7) 0.033(6) 0.031(6) 0.031(6)
C32 0.106(11) 0.049(8) 0.051(8) 0.024(6) 0.039(7) 0.014(8)
C33 0.064(7) 0.043(7) 0.048(7) 0.010(6) 0.031(6) 0.023(6)
C34 0.072(8) 0.058(8) 0.087(10) 0.035(7) 0.045(7) 0.036(6)
C35 0.061(8) 0.053(7) 0.091(10) 0.040(7) 0.021(8) 0.030(6)
C36 0.086(11) 0.060(9) 0.077(10) 0.026(8) 0.023(9) 0.016(8)
C37 0.096(11) 0.055(8) 0.045(7) 0.027(6) 0.026(7) 0.023(8)
C38 0.115(10) 0.044(7) 0.067(8) 0.029(6) 0.061(7) 0.033(7)
C39 0.063(7) 0.046(7) 0.058(8) 0.025(6) 0.032(6) 0.027(6)
C40 0.078(9) 0.061(7) 0.072(8) 0.042(6) 0.036(7) 0.038(7)
C41 0.093(9) 0.071(8) 0.085(9) 0.049(7) 0.055(7) 0.054(7)
C42 0.087(8) 0.039(7) 0.119(11) 0.031(7) 0.073(7) 0.033(6)
C43 0.144(14) 0.038(8) 0.044(8) 0.015(6) 0.042(8) 0.011(9)
C44 0.111(13) 0.044(8) 0.047(8) 0.018(7) 0.023(8) 0.006(8)
C45 0.052(9) 0.080(11) 0.075(10) 0.029(8) 0.016(8) 0.003(8)
C46 0.059(9) 0.079(10) 0.109(12) 0.045(9) 0.034(9) 0.025(8)
C47 0.094(9) 0.054(8) 0.075(8) 0.020(7) 0.063(7) 0.023(7)
C48 0.087(10) 0.065(9) 0.049(8) 0.018(7) 0.036(7) 0.019(8)
C49 0.099(12) 0.064(9) 0.068(9) 0.040(7) 0.033(8) 0.013(9)
C50 0.086(10) 0.083(8) 0.064(8) 0.056(7) 0.024(8) 0.042(8)
C51 0.106(11) 0.049(7) 0.070(9) 0.041(6) 0.021(9) 0.034(7)
C52 0.090(10) 0.072(7) 0.092(9) 0.066(7) 0.035(8) 0.042(7)
C53 0.121(10) 0.042(6) 0.092(9) 0.043(6) 0.073(7) 0.050(6)
C54 0.124(11) 0.032(7) 0.078(9) 0.017(7) 0.061(8) 0.021(8)
C55 0.110(13) 0.028(7) 0.072(10) 0.005(7) 0.025(10) 0.000(8)
C56 0.080(12) 0.048(9) 0.083(11) 0.024(8) 0.003(10) -0.011(9)
C57 0.076(10) 0.034(7) 0.097(11) 0.017(8) 0.036(9) 0.008(7)
C58 0.090(9) 0.079(9) 0.108(10) 0.057(8) 0.067(8) 0.039(8)
C59 0.096(9) 0.074(9) 0.074(8) 0.046(7) 0.061(7) 0.035(8)
C60 0.097(10) 0.056(8) 0.056(8) 0.023(7) 0.046(7) 0.010(8)
N1 0.065(6) 0.055(6) 0.053(6) 0.026(5) 0.022(5) 0.033(5)
N2 0.060(7) 0.061(7) 0.053(7) 0.023(6) 0.017(6) 0.016(6)
N3 0.057(7) 0.073(8) 0.040(6) 0.012(6) 0.020(5) -0.002(6)
N4 0.065(7) 0.048(7) 0.054(7) 0.010(6) 0.021(6) 0.008(6)
N5 0.082(7) 0.028(5) 0.061(7) 0.016(5) 0.037(6) 0.010(5)
N6 0.068(7) 0.039(5) 0.052(6) 0.026(5) 0.027(5) 0.023(5)
N7 0.069(6) 0.039(5) 0.040(6) 0.016(5) 0.021(5) 0.027(5)
N8 0.050(6) 0.045(6) 0.042(6) 0.022(5) 0.015(5) 0.014(5)
N9 0.054(6) 0.056(6) 0.032(5) 0.019(5) 0.014(5) 0.015(5)
N10 0.052(6) 0.047(6) 0.055(6) 0.029(5) 0.019(5) 0.015(5)
N11 0.049(6) 0.040(5) 0.037(5) 0.018(4) 0.013(5) 0.009(5)
N12 0.052(6) 0.044(5) 0.038(5) 0.021(4) 0.018(5) 0.022(5)
N13 0.060(6) 0.029(5) 0.060(6) 0.020(5) 0.027(5) 0.014(5)
N14 0.055(6) 0.037(6) 0.035(5) 0.011(5) 0.014(5) 0.000(5)
N15 0.055(7) 0.046(6) 0.045(6) 0.001(5) 0.015(5) 0.004(6)
N16 0.054(7) 0.078(8) 0.041(6) 0.014(6) 0.007(6) 0.017(6)
N17 0.058(7) 0.070(7) 0.056(7) 0.031(6) 0.018(6) 0.023(6)
N18 0.057(6) 0.071(7) 0.060(7) 0.033(6) 0.030(5) 0.030(5)
N19 0.064(6) 0.051(6) 0.040(6) 0.023(5) 0.020(5) 0.028(5)
N20 0.057(6) 0.038(5) 0.036(5) 0.014(4) 0.018(5) 0.018(5)
N21 0.082(7) 0.067(6) 0.060(6) 0.045(5) 0.036(6) 0.032(6)
N22 0.085(7) 0.066(7) 0.053(6) 0.037(5) 0.036(6) 0.034(6)
N23 0.067(7) 0.045(6) 0.041(6) 0.010(5) 0.031(5) 0.003(6)
N24 0.084(7) 0.049(6) 0.055(6) 0.026(5) 0.044(5) 0.028(5)
N25 0.068(7) 0.047(6) 0.082(8) 0.024(6) 0.037(6) 0.023(5)
N26 0.073(8) 0.057(7) 0.062(7) 0.024(6) 0.025(6) 0.013(6)
N27 0.089(9) 0.052(7) 0.061(7) 0.022(6) 0.026(7) 0.006(7)
N28 0.081(8) 0.054(7) 0.047(7) 0.014(6) 0.021(6) 0.018(6)
N29 0.081(7) 0.042(5) 0.072(7) 0.028(5) 0.044(6) 0.036(5)
N30 0.088(7) 0.043(5) 0.073(7) 0.034(5) 0.049(6) 0.037(5)
N31 0.088(7) 0.056(6) 0.099(8) 0.047(6) 0.057(6) 0.041(6)
N32 0.109(8) 0.052(6) 0.079(7) 0.031(6) 0.060(6) 0.044(6)
N33 0.116(9) 0.047(6) 0.081(7) 0.033(6) 0.061(7) 0.031(6)
N34 0.087(9) 0.039(6) 0.063(8) 0.020(6) 0.013(7) -0.009(7)
N35 0.076(8) 0.050(7) 0.071(8) 0.027(6) 0.018(7) 0.008(6)
N36 0.072(8) 0.059(7) 0.074(7) 0.036(6) 0.030(6) 0.016(6)
N37 0.068(7) 0.038(6) 0.078(8) 0.018(6) 0.034(6) 0.012(6)
N38 0.071(8) 0.047(6) 0.065(7) 0.026(6) 0.021(6) 0.017(6)
N39 0.090(8) 0.068(7) 0.062(6) 0.041(5) 0.045(6) 0.028(6)
N40 0.077(7) 0.077(6) 0.092(7) 0.061(5) 0.054(6) 0.049(5)
O1 0.058(5) 0.052(5) 0.065(5) 0.027(4) 0.027(4) 0.021(4)
O2 0.069(6) 0.042(5) 0.061(5) 0.021(4) 0.034(4) 0.008(4)
O3 0.071(5) 0.041(4) 0.052(5) 0.021(4) 0.030(4) 0.021(4)
O4 0.061(5) 0.050(4) 0.044(4) 0.027(4) 0.023(4) 0.025(4)
O5 0.058(5) 0.047(4) 0.046(5) 0.026(4) 0.016(4) 0.019(4)
O6 0.048(5) 0.039(4) 0.045(5) 0.022(4) 0.015(4) 0.014(4)
O7 0.046(5) 0.040(4) 0.047(5) 0.018(4) 0.015(4) 0.013(4)
O8 0.044(5) 0.073(6) 0.047(5) 0.018(5) 0.013(4) 0.013(5)
O9 0.078(6) 0.060(5) 0.039(5) 0.027(4) 0.023(4) 0.030(4)
O10 0.071(6) 0.075(6) 0.057(5) 0.034(5) 0.028(5) 0.035(5)
O11 0.097(6) 0.060(5) 0.055(5) 0.034(4) 0.047(4) 0.038(5)
O12 0.073(5) 0.041(4) 0.047(5) 0.024(4) 0.030(4) 0.024(4)
O13 0.091(7) 0.043(5) 0.074(6) 0.022(5) 0.024(6) 0.012(5)
O14 0.058(5) 0.050(5) 0.086(7) 0.030(5) 0.026(5) 0.020(4)
O15 0.067(5) 0.043(5) 0.062(5) 0.018(4) 0.032(4) 0.018(4)
O16 0.093(7) 0.047(5) 0.085(6) 0.029(5) 0.047(5) 0.023(5)
O17 0.086(7) 0.043(5) 0.077(6) 0.019(5) 0.038(5) 0.003(5)
O18 0.100(7) 0.045(5) 0.087(7) 0.035(5) 0.042(6) 0.017(5)
O19 0.115(7) 0.035(4) 0.086(6) 0.033(4) 0.051(6) 0.025(5)
O20 0.115(7) 0.066(5) 0.069(6) 0.042(5) 0.045(5) 0.050(5)

loop_
_atom_type_symbol
_atom_type_description
_atom_type_scat_dispersion_real
_atom_type_scat_dispersion_imag
_atom_type_scat_source
C C 0.0033 0.0016 'International Tables Vol C Tables 4.2.6.8 and 6.1.1.4'
H H 0.0000 0.0000 'International Tables Vol C Tables 4.2.6.8 and 6.1.1.4'
N N 0.0061 0.0033 'International Tables Vol C Tables 4.2.6.8 and 6.1.1.4'
O O 0.0106 0.0060 'International Tables Vol C Tables 4.2.6.8 and 6.1.1.4'
Gd Gd -0.1653 3.9035 'International Tables Vol C Tables 4.2.6.8 and 6.1.1.4'
Cl Cl 0.1484 0.1585 'International Tables Vol C Tables 4.2.6.8 and 6.1.1.4'

loop_
_geom_angle_atom_site_label_1
_geom_angle_atom_site_label_2
_geom_angle_atom_site_label_3
_geom_angle
O2 Gd1 O4W 76.4(3)
O2 Gd1 O4 136.7(3)
O4W Gd1 O4 138.5(3)
O2 Gd1 O1 71.7(3)
O4W Gd1 O1 64.8(4)
O4 Gd1 O1 138.0(3)
O2 Gd1 O8W 83.1(4)
O4W Gd1 O8W 67.0(5)
O4 Gd1 O8W 89.7(4)
O1 Gd1 O8W 129.4(4)
O2 Gd1 O5 137.8(3)
O4W Gd1 O5 98.2(3)
O4 Gd1 O5 73.1(3)
O1 Gd1 O5 68.4(3)
O8W Gd1 O5 133.9(4)
O2 Gd1 O6W 142.0(3)
O4W Gd1 O6W 70.5(4)
O4 Gd1 O6W 68.8(3)
O1 Gd1 O6W 108.9(4)
O8W Gd1 O6W 67.2(4)
O5 Gd1 O6W 66.8(3)
O2 Gd1 O3 69.9(3)
O4W Gd1 O3 120.4(3)
O4 Gd1 O3 69.3(3)
O1 Gd1 O3 137.8(3)
O8W Gd1 O3 61.5(4)
O5 Gd1 O3 139.2(3)
O6W Gd1 O3 111.9(4)
O2 Gd1 Cl1 79.5(2)
O4W Gd1 Cl1 141.3(3)
O4 Gd1 Cl1 78.5(2)
O1 Gd1 Cl1 79.0(3)
O8W Gd1 Cl1 139.0(4)
O5 Gd1 Cl1 80.0(2)
O6W Gd1 Cl1 138.4(3)
O3 Gd1 Cl1 77.6(2)
O7 Gd2 O11 135.8(3)
O7 Gd2 O2W 79.8(3)
O11 Gd2 O2W 116.8(4)
O7 Gd2 O1W 113.0(3)
O11 Gd2 O1W 81.6(3)
O2W Gd2 O1W 139.5(3)
O7 Gd2 O12 146.3(3)
O11 Gd2 O12 75.9(3)
O2W Gd2 O12 73.6(3)
O1W Gd2 O12 77.3(3)
O7 Gd2 O6 75.2(3)
O11 Gd2 O6 146.4(3)
O2W Gd2 O6 75.2(3)
O1W Gd2 O6 71.8(3)
O12 Gd2 O6 78.4(3)
O7 Gd2 O3W 71.1(3)
O11 Gd2 O3W 75.2(4)
O2W Gd2 O3W 145.2(3)
O1W Gd2 O3W 71.8(3)
O12 Gd2 O3W 140.1(3)
O6 Gd2 O3W 113.8(3)
O7 Gd2 O7W 74.0(4)
O11 Gd2 O7W 73.5(4)
O2W Gd2 O7W 72.1(3)
O1W Gd2 O7W 147.4(4)
O12 Gd2 O7W 115.5(4)
O6 Gd2 O7W 138.2(3)
O3W Gd2 O7W 81.6(4)
O9W Gd3 O5W 70.7(5)
O9W Gd3 O10W 67.5(6)
O5W Gd3 O10W 64.9(5)
O9W Gd3 O17 142.3(4)
O5W Gd3 O17 78.7(4)
O10W Gd3 O17 80.1(7)
O9W Gd3 O16 111.7(5)
O5W Gd3 O16 63.4(3)
O10W Gd3 O16 124.3(6)
O17 Gd3 O16 71.0(3)
O9W Gd3 O19 67.6(5)
O5W Gd3 O19 138.1(4)
O10W Gd3 O19 95.3(7)
O17 Gd3 O19 136.8(4)
O16 Gd3 O19 137.8(3)
O9W Gd3 O20 68.4(4)
O5W Gd3 O20 95.9(4)
O10W Gd3 O20 135.6(6)
O17 Gd3 O20 137.7(3)
O16 Gd3 O20 69.3(4)
O19 Gd3 O20 72.2(4)
O9W Gd3 O18 109.3(5)
O5W Gd3 O18 122.9(3)
O10W Gd3 O18 63.7(5)
O17 Gd3 O18 70.0(4)
O16 Gd3 O18 137.5(4)
O19 Gd3 O18 69.6(4)
O20 Gd3 O18 138.8(4)
O9W Gd3 Cl2 138.5(3)
O5W Gd3 Cl2 140.3(3)
O10W Gd3 Cl2 141.2(4)
O17 Gd3 Cl2 79.1(3)
O16 Gd3 Cl2 78.3(3)
O19 Gd3 Cl2 78.4(2)
O20 Gd3 Cl2 79.4(3)
O18 Gd3 Cl2 78.5(2)
O21 C61 C66 121.1(5)
O21 C61 C62 121.8(5)
C66 C61 C62 117.1(4)
C63 C62 C61 117.4(3)
C63 C62 H62 121.3
C61 C62 H62 121.3
C64 C63 C62 121.0(3)
C64 C63 H63 119.5
C62 C63 H63 119.5
C63 C64 O22 120.1(7)
C63 C64 C65 124.2(4)
O22 C64 C65 115.5(7)
C66 C65 C64 112.0(5)
C66 C65 H65 124.0
C64 C65 H65 124.0
C61 C66 C65 128.2(4)
C61 C66 H66 115.9
C65 C66 H66 115.9
C61 O21 H21 109.5
C64 O22 H22 109.5
O1 C1 N1 129.4(12)
O1 C1 N2 124.0(12)
N1 C1 N2 106.6(12)
N2 C2 N3 114.8(12)
N2 C2 H2A 108.6
N3 C2 H2A 108.6
N2 C2 H2B 108.6
N3 C2 H2B 108.6
H2A C2 H2B 107.5
O2 C3 N3 125.1(14)
O2 C3 N4 126.1(15)
N3 C3 N4 108.6(13)
N5 C4 N4 114.1(11)
N5 C4 H4A 108.7
N4 C4 H4A 108.7
N5 C4 H4B 108.7
N4 C4 H4B 108.7
H4A C4 H4B 107.6
O3 C5 N6 126.8(12)
O3 C5 N5 123.6(12)
N6 C5 N5 109.4(12)
N10 C6 N6 113.4(11)
N10 C6 H6A 108.9
N6 C6 H6A 108.9
N10 C6 H6B 108.9
N6 C6 H6B 108.9
H6A C6 H6B 107.7
O4 C7 N9 125.8(12)
O4 C7 N10 125.3(12)
N9 C7 N10 108.7(12)
N8 C8 N9 112.3(11)
N8 C8 H8A 109.1
N9 C8 H8A 109.1
N8 C8 H8B 109.1
N9 C8 H8B 109.1
H8A C8 H8B 107.9
O5 C9 N8 125.3(13)
O5 C9 N7 124.5(12)
N8 C9 N7 109.9(12)
N7 C10 N1 114.8(11)
N7 C10 H10A 108.6
N1 C10 H10A 108.6
N7 C10 H10B 108.6
N1 C10 H10B 108.6
H10A C10 H10B 107.5
N7 C11 N19 114.5(9)
N7 C11 C12 105.3(12)
N19 C11 C12 103.7(11)
N7 C11 H11 111.0
N19 C11 H11 111.0
C12 C11 H11 111.0
N8 C12 N20 114.0(11)
N8 C12 C11 102.8(11)
N20 C12 C11 104.3(11)
N8 C12 H12 111.7
N20 C12 H12 111.7
C11 C12 H12 111.7
N11 C13 N9 114.7(11)
N11 C13 C14 103.3(10)
N9 C13 C14 103.2(11)
N11 C13 H13 111.7
N9 C13 H13 111.7
C14 C13 H13 111.7
N10 C14 N12 116.3(10)
N10 C14 C13 103.0(12)
N12 C14 C13 103.4(12)
N10 C14 H14 111.2
N12 C14 H14 111.2
C13 C14 H14 111.2
N6 C15 N13 114.2(10)
N6 C15 C16 102.3(11)
N13 C15 C16 104.0(11)
N6 C15 H15 111.9
N13 C15 H15 111.9
C16 C15 H15 111.9
N14 C16 N5 114.1(12)
N14 C16 C15 103.2(10)
N5 C16 C15 103.0(11)
N14 C16 H16 111.9
N5 C16 H16 111.9
C15 C16 H16 111.9
N15 C17 N4 115.6(12)
N15 C17 C18 103.5(13)
N4 C17 C18 103.5(13)
N15 C17 H17 111.2
N4 C17 H17 111.2
C18 C17 H17 111.2
N16 C18 N3 115.9(11)
N16 C18 C17 104.4(13)
N3 C18 C17 102.9(13)
N16 C18 H18 111.1
N3 C18 H18 111.1
C17 C18 H18 111.1
N2 C19 N17 117.8(13)
N2 C19 C20 103.2(12)
N17 C19 C20 102.7(11)
N2 C19 H19 110.8
N17 C19 H19 110.8
C20 C19 H19 110.8
N1 C20 N18 115.4(12)
N1 C20 C19 101.1(11)
N18 C20 C19 101.1(11)
N1 C20 H20 112.7
N18 C20 H20 112.7
C19 C20 H20 112.7
O10 C21 N17 125.4(13)
O10 C21 N18 125.1(12)
N17 C21 N18 109.4(13)
N19 C22 N18 114.7(11)
N19 C22 H22A 108.6
N18 C22 H22A 108.6
N19 C22 H22B 108.6
N18 C22 H22B 108.6
H22A C22 H22B 107.6
O9 C23 N20 124.8(14)
O9 C23 N19 126.2(13)
N20 C23 N19 109.0(12)
N20 C24 N11 113.9(10)
N20 C24 H24A 108.8
N11 C24 H24A 108.8
N20 C24 H24B 108.8
N11 C24 H24B 108.8
H24A C24 H24B 107.7
O6 C25 N11 126.1(12)
O6 C25 N12 125.1(11)
N11 C25 N12 108.8(12)
N12 C26 N13 113.6(11)
N12 C26 H26A 108.8
N13 C26 H26A 108.8
N12 C26 H26B 108.8
N13 C26 H26B 108.8
H26A C26 H26B 107.7
O7 C27 N13 125.0(11)
O7 C27 N14 124.1(12)
N13 C27 N14 110.9(11)
N15 C28 N14 115.3(11)
N15 C28 H28A 108.4
N14 C28 H28A 108.4
N15 C28 H28B 108.4
N14 C28 H28B 108.4
H28A C28 H28B 107.5
O8 C29 N15 126.0(15)
O8 C29 N16 123.9(15)
N15 C29 N16 110.1(14)
N16 C30 N17 114.8(13)
N16 C30 H30A 108.6
N17 C30 H30A 108.6
N16 C30 H30B 108.6
N17 C30 H30B 108.6
H30A C30 H30B 107.5
O11 C31 N22 125.3(14)
O11 C31 N21 123.6(14)
N22 C31 N21 111.1(13)
N22 C32 N23 115.4(11)
N22 C32 H32A 108.4
N23 C32 H32A 108.4
N22 C32 H32B 108.4
N23 C32 H32B 108.4
H32A C32 H32B 107.5
O15 C33 N24 125.9(14)
O15 C33 N23 126.4(12)
N24 C33 N23 107.7(13)
N25 C34 N24 114.5(12)
N25 C34 H34A 108.6
N24 C34 H34A 108.6
N25 C34 H34B 108.6
N24 C34 H34B 108.6
H34A C34 H34B 107.6
O14 C35 N26 126.9(16)
O14 C35 N25 124.7(13)
N26 C35 N25 108.3(12)
N27 C36 N26 113.3(15)
N27 C36 H36A 108.9
N26 C36 H36A 108.9
N27 C36 H36B 108.9
N26 C36 H36B 108.9
H36A C36 H36B 107.7
O13 C37 N27 126.1(16)
O13 C37 N28 124.4(15)
N27 C37 N28 109.5(12)
N28 C38 N29 115.0(13)
N28 C38 H38A 108.5
N29 C38 H38A 108.5
N28 C38 H38B 108.5
N29 C38 H38B 108.5
H38A C38 H38B 107.5
O12 C39 N29 124.7(13)
O12 C39 N30 124.7(11)
N29 C39 N30 110.5(12)
N30 C40 N21 112.2(11)
N30 C40 H40A 109.2
N21 C40 H40A 109.2
N30 C40 H40B 109.2
N21 C40 H40B 109.2
H40A C40 H40B 107.9
N30 C41 N31 114.2(13)
N30 C41 C42 102.8(12)
N31 C41 C42 101.2(11)
N30 C41 H41 112.6
N31 C41 H41 112.6
C42 C41 H41 112.6
N32 C42 N29 114.7(13)
N32 C42 C41 103.6(13)
N29 C42 C41 103.3(11)
N32 C42 H42 111.5
N29 C42 H42 111.5
C41 C42 H42 111.5
N33 C43 N28 115.9(13)
N33 C43 C44 103.9(14)
N28 C43 C44 104.9(13)
N33 C43 H43 110.6
N28 C43 H43 110.6
C44 C43 H43 110.6
N34 C44 N27 114.4(13)
N34 C44 C43 102.7(14)
N27 C44 C43 102.9(12)
N34 C44 H44 112.0
N27 C44 H44 112.0
C43 C44 H44 112.0
N35 C45 N26 115.1(14)
N35 C45 C46 103.3(14)
N26 C45 C46 101.7(11)
N35 C45 H45 112.0
N26 C45 H45 112.0
C46 C45 H45 112.0
N25 C46 N36 116.7(13)
N25 C46 C45 104.1(14)
N36 C46 C45 101.8(13)
N25 C46 H46 111.2
N36 C46 H46 111.2
C45 C46 H46 111.2
N37 C47 N24 115.8(12)
N37 C47 C48 102.5(13)
N24 C47 C48 101.2(12)
N37 C47 H47 112.1
N24 C47 H47 112.1
C48 C47 H47 112.1
N38 C48 N23 117.4(14)
N38 C48 C47 103.8(11)
N23 C48 C47 103.8(13)
N38 C48 H48 110.4
N23 C48 H48 110.4
C47 C48 H48 110.4
N39 C49 N22 114.6(14)
N39 C49 C50 106.1(12)
N22 C49 C50 104.0(13)
N39 C49 H49 110.6
N22 C49 H49 110.6
C50 C49 H49 110.6
N40 C50 N21 112.2(11)
N40 C50 C49 101.5(13)
N21 C50 C49 104.2(13)
N40 C50 H50 112.7
N21 C50 H50 112.7
C49 C50 H50 112.7
O20 C51 N39 125.0(17)
O20 C51 N40 126.1(15)
N39 C51 N40 108.9(12)
N40 C52 N31 113.3(13)
N40 C52 H52A 108.9
N31 C52 H52A 108.9
N40 C52 H52B 108.9
N31 C52 H52B 108.9
H52A C52 H52B 107.7
O19 C53 N32 125.8(13)
O19 C53 N31 126.0(15)
N32 C53 N31 108.1(13)
N32 C54 N33 115.1(12)
N32 C54 H54A 108.5
N33 C54 H54A 108.5
N32 C54 H54B 108.5
N33 C54 H54B 108.5
H54A C54 H54B 107.5
O18 C55 N33 127.8(18)
O18 C55 N34 123.6(18)
N33 C55 N34 108.6(15)
N34 C56 N35 114.1(12)
N34 C56 H56A 108.7
N35 C56 H56A 108.7
N34 C56 H56B 108.7
N35 C56 H56B 108.7
H56A C56 H56B 107.6
O17 C57 N35 125.4(15)
O17 C57 N36 124.8(17)
N35 C57 N36 109.6(15)
N37 C58 N36 115.9(14)
N37 C58 H58A 108.3
N36 C58 H58A 108.3
N37 C58 H58B 108.3
N36 C58 H58B 108.3
H58A C58 H58B 107.4
O16 C59 N38 126.0(16)
O16 C59 N37 124.2(13)
N38 C59 N37 109.8(13)
N38 C60 N39 112.9(13)
N38 C60 H60A 109.0
N39 C60 H60A 109.0
N38 C60 H60B 109.0
N39 C60 H60B 109.0
H60A C60 H60B 107.8
C1 N1 C20 115.8(11)
C1 N1 C10 120.4(12)
C20 N1 C10 123.8(11)
C1 N2 C19 113.2(11)
C1 N2 C2 121.1(13)
C19 N2 C2 125.5(12)
C3 N3 C2 123.9(13)
C3 N3 C18 112.3(13)
C2 N3 C18 123.6(14)
C3 N4 C4 123.1(14)
C3 N4 C17 112.1(13)
C4 N4 C17 124.8(13)
C5 N5 C4 122.8(13)
C5 N5 C16 111.6(11)
C4 N5 C16 125.4(12)
C5 N6 C6 121.8(12)
C5 N6 C15 113.2(10)
C6 N6 C15 125.0(11)
C9 N7 C10 124.2(12)
C9 N7 C11 110.1(11)
C10 N7 C11 125.6(12)
C9 N8 C8 123.1(12)
C9 N8 C12 111.6(12)
C8 N8 C12 125.0(11)
C7 N9 C13 111.8(11)
C7 N9 C8 122.7(12)
C13 N9 C8 125.5(11)
C7 N10 C14 112.8(11)
C7 N10 C6 122.8(12)
C14 N10 C6 124.3(12)
C25 N11 C13 112.3(11)
C25 N11 C24 122.4(12)
C13 N11 C24 124.9(10)
C25 N12 C26 124.5(11)
C25 N12 C14 112.1(10)
C26 N12 C14 123.3(11)
C27 N13 C26 124.9(11)
C27 N13 C15 110.8(10)
C26 N13 C15 124.0(11)
C27 N14 C28 123.5(12)
C27 N14 C16 111.0(10)
C28 N14 C16 125.4(10)
C29 N15 C28 124.6(13)
C29 N15 C17 111.5(13)
C28 N15 C17 123.8(13)
C29 N16 C30 124.3(14)
C29 N16 C18 110.4(13)
C30 N16 C18 124.2(13)
C21 N17 C19 113.3(11)
C21 N17 C30 123.0(13)
C19 N17 C30 123.3(12)
C21 N18 C22 122.9(12)
C21 N18 C20 113.2(10)
C22 N18 C20 123.9(12)
C23 N19 C22 122.0(12)
C23 N19 C11 111.6(11)
C22 N19 C11 126.2(12)
C23 N20 C24 122.7(12)
C23 N20 C12 111.2(12)
C24 N20 C12 125.7(11)
C31 N21 C50 110.6(13)
C31 N21 C40 123.5(13)
C50 N21 C40 125.9(13)
C31 N22 C32 123.1(13)
C31 N22 C49 110.0(13)
C32 N22 C49 125.8(13)
C33 N23 C48 113.3(12)
C33 N23 C32 122.9(12)
C48 N23 C32 123.6(13)
C33 N24 C47 113.8(12)
C33 N24 C34 122.2(13)
C47 N24 C34 123.7(12)
C35 N25 C34 122.3(12)
C35 N25 C46 112.4(12)
C34 N25 C46 125.1(14)
C35 N26 C36 121.6(13)
C35 N26 C45 113.3(13)
C36 N26 C45 125.0(11)
C37 N27 C36 123.3(13)
C37 N27 C44 111.6(14)
C36 N27 C44 125.1(13)
C37 N28 C38 122.9(12)
C37 N28 C43 110.8(13)
C38 N28 C43 125.7(14)
C39 N29 C38 123.6(12)
C39 N29 C42 111.2(12)
C38 N29 C42 124.7(11)
C39 N30 C40 123.8(11)
C39 N30 C41 112.1(11)
C40 N30 C41 124.1(13)
C53 N31 C41 114.0(13)
C53 N31 C52 121.0(13)
C41 N31 C52 125.0(12)
C53 N32 C54 123.3(13)
C53 N32 C42 112.7(12)
C54 N32 C42 124.1(14)
C55 N33 C43 112.5(15)
C55 N33 C54 120.6(15)
C43 N33 C54 126.8(15)
C55 N34 C56 122.7(15)
C55 N34 C44 111.7(15)
C56 N34 C44 125.4(15)
C57 N35 C45 112.5(13)
C57 N35 C56 123.5(14)
C45 N35 C56 124.0(14)
C57 N36 C46 112.5(14)
C57 N36 C58 124.2(15)
C46 N36 C58 123.3(13)
C59 N37 C47 111.5(12)
C59 N37 C58 124.0(12)
C47 N37 C58 124.3(14)
C59 N38 C48 112.0(14)
C59 N38 C60 120.7(13)
C48 N38 C60 126.9(11)
C51 N39 C49 110.9(14)
C51 N39 C60 122.8(12)
C49 N39 C60 125.9(12)
C51 N40 C52 122.8(12)
C51 N40 C50 112.0(12)
C52 N40 C50 125.0(13)
C1 O1 Gd1 136.9(10)
C3 O2 Gd1 133.0(8)
C5 O3 Gd1 134.7(9)
C7 O4 Gd1 133.1(8)
C9 O5 Gd1 130.5(8)
C25 O6 Gd2 153.4(8)
C27 O7 Gd2 154.9(8)
C31 O11 Gd2 158.4(10)
C39 O12 Gd2 155.7(9)
C59 O16 Gd3 134.6(11)
C57 O17 Gd3 135.2(10)
C55 O18 Gd3 135.2(9)
C53 O19 Gd3 133.7(10)
C51 O20 Gd3 133.8(10)

loop_
_geom_bond_atom_site_label_1
_geom_bond_atom_site_label_2
_geom_bond_distance
_geom_bond_site_symmetry_2
Cl6 Cl7 1.41(2) 2_875
Cl7 Cl6 1.41(2) 2_875
Cl11 Cl11 2.39(4) 2_866
O1W Gd2 2.361(9) .
O2W Gd2 2.360(9) .
O3W Gd2 2.426(10) .
O4W Gd1 2.454(11) .
O5W Gd3 2.456(12) .
O6W Gd1 2.500(11) .
O7W Gd2 2.432(10) .
O8W Gd1 2.476(14) .
O9W Gd3 2.450(15) .
O10W Gd3 2.467(14) .
Gd1 O2 2.446(8) .
Gd1 O4 2.473(9) .
Gd1 O1 2.476(10) .
Gd1 O5 2.485(8) .
Gd1 O3 2.534(9) .
Gd1 Cl1 2.721(4) .
Gd2 O7 2.355(9) .
Gd2 O11 2.358(10) .
Gd2 O12 2.376(8) .
Gd2 O6 2.383(9) .
Gd3 O17 2.468(12) .
Gd3 O16 2.485(11) .
Gd3 O19 2.485(12) .
Gd3 O20 2.491(10) .
Gd3 O18 2.509(11) .
Gd3 Cl2 2.707(4) .
C61 O21 1.340(14) .
C61 C66 1.368(5) .
C61 C62 1.446(4) .
C62 C63 1.398(4) .
C62 H62 0.9400 .
C63 C64 1.368(5) .
C63 H63 0.9400 .
C64 O22 1.421(17) .
C64 C65 1.423(4) .
C65 C66 1.380(5) .
C65 H65 0.9400 .
C66 H66 0.9400 .
O21 H21 0.8300 .
O22 H22 0.8300 .
C1 O1 1.211(18) .
C1 N1 1.341(17) .
C1 N2 1.403(17) .
C2 N2 1.422(17) .
C2 N3 1.44(2) .
C2 H2A 0.9800 .
C2 H2B 0.9800 .
C3 O2 1.229(18) .
C3 N3 1.35(2) .
C3 N4 1.356(19) .
C4 N5 1.429(18) .
C4 N4 1.45(2) .
C4 H4A 0.9800 .
C4 H4B 0.9800 .
C5 O3 1.240(17) .
C5 N6 1.320(17) .
C5 N5 1.350(16) .
C6 N10 1.436(16) .
C6 N6 1.457(16) .
C6 H6A 0.9800 .
C6 H6B 0.9800 .
C7 O4 1.243(16) .
C7 N9 1.343(16) .
C7 N10 1.357(18) .
C8 N8 1.450(18) .
C8 N9 1.461(18) .
C8 H8A 0.9800 .
C8 H8B 0.9800 .
C9 O5 1.256(16) .
C9 N8 1.344(16) .
C9 N7 1.367(19) .
C10 N7 1.407(17) .
C10 N1 1.444(15) .
C10 H10A 0.9800 .
C10 H10B 0.9800 .
C11 N7 1.438(17) .
C11 N19 1.459(18) .
C11 C12 1.52(2) .
C11 H11 0.9900 .
C12 N8 1.455(17) .
C12 N20 1.459(18) .
C12 H12 0.9900 .
C13 N11 1.456(18) .
C13 N9 1.456(18) .
C13 C14 1.542(19) .
C13 H13 0.9900 .
C14 N10 1.433(18) .
C14 N12 1.456(18) .
C14 H14 0.9900 .
C15 N6 1.465(18) .
C15 N13 1.468(17) .
C15 C16 1.534(17) .
C15 H15 0.9900 .
C16 N14 1.464(18) .
C16 N5 1.467(19) .
C16 H16 0.9900 .
C17 N15 1.45(2) .
C17 N4 1.45(2) .
C17 C18 1.53(2) .
C17 H17 0.9900 .
C18 N16 1.45(2) .
C18 N3 1.46(2) .
C18 H18 0.9900 .
C19 N2 1.41(2) .
C19 N17 1.45(2) .
C19 C20 1.604(18) .
C19 H19 0.9900 .
C20 N1 1.42(2) .
C20 N18 1.464(19) .
C20 H20 0.9900 .
C21 O10 1.226(18) .
C21 N17 1.343(16) .
C21 N18 1.360(18) .
C22 N19 1.433(18) .
C22 N18 1.442(16) .
C22 H22A 0.9800 .
C22 H22B 0.9800 .
C23 O9 1.246(17) .
C23 N20 1.364(18) .
C23 N19 1.365(19) .
C24 N20 1.430(18) .
C24 N11 1.473(17) .
C24 H24A 0.9800 .
C24 H24B 0.9800 .
C25 O6 1.230(16) .
C25 N11 1.360(16) .
C25 N12 1.366(17) .
C26 N12 1.426(16) .
C26 N13 1.434(15) .
C26 H26A 0.9800 .
C26 H26B 0.9800 .
C27 O7 1.215(16) .
C27 N13 1.339(17) .
C27 N14 1.362(14) .
C28 N15 1.43(2) .
C28 N14 1.436(18) .
C28 H28A 0.9800 .
C28 H28B 0.9800 .
C29 O8 1.229(18) .
C29 N15 1.34(2) .
C29 N16 1.37(2) .
C30 N16 1.42(2) .
C30 N17 1.465(18) .
C30 H30A 0.9800 .
C30 H30B 0.9800 .
C31 O11 1.245(18) .
C31 N22 1.341(19) .
C31 N21 1.351(19) .
C32 N22 1.44(2) .
C32 N23 1.444(19) .
C32 H32A 0.9800 .
C32 H32B 0.9800 .
C33 O15 1.238(17) .
C33 N24 1.344(17) .
C33 N23 1.358(18) .
C34 N25 1.425(17) .
C34 N24 1.483(19) .
C34 H34A 0.9800 .
C34 H34B 0.9800 .
C35 O14 1.224(17) .
C35 N26 1.351(17) .
C35 N25 1.39(2) .
C36 N27 1.42(2) .
C36 N26 1.47(2) .
C36 H36A 0.9800 .
C36 H36B 0.9800 .
C37 O13 1.227(16) .
C37 N27 1.38(2) .
C37 N28 1.39(2) .
C38 N28 1.43(2) .
C38 N29 1.440(19) .
C38 H38A 0.9800 .
C38 H38B 0.9800 .
C39 O12 1.221(16) .
C39 N29 1.360(15) .
C39 N30 1.378(19) .
C40 N30 1.438(16) .
C40 N21 1.48(2) .
C40 H40A 0.9800 .
C40 H40B 0.9800 .
C41 N30 1.442(18) .
C41 N31 1.45(2) .
C41 C42 1.59(2) .
C41 H41 0.9900 .
C42 N32 1.445(19) .
C42 N29 1.462(19) .
C42 H42 0.9900 .
C43 N33 1.41(2) .
C43 N28 1.438(17) .
C43 C44 1.56(3) .
C43 H43 0.9900 .
C44 N34 1.44(2) .
C44 N27 1.455(18) .
C44 H44 0.9900 .
C45 N35 1.42(2) .
C45 N26 1.47(2) .
C45 C46 1.58(2) .
C45 H45 0.9900 .
C46 N25 1.432(18) .
C46 N36 1.44(2) .
C46 H46 0.9900 .
C47 N37 1.423(17) .
C47 N24 1.46(2) .
C47 C48 1.55(2) .
C47 H47 0.9900 .
C48 N38 1.41(2) .
C48 N23 1.43(2) .
C48 H48 0.9900 .
C49 N39 1.408(19) .
C49 N22 1.48(2) .
C49 C50 1.50(2) .
C49 H49 0.9900 .
C50 N40 1.449(17) .
C50 N21 1.46(2) .
C50 H50 0.9900 .
C51 O20 1.244(17) .
C51 N39 1.340(18) .
C51 N40 1.35(2) .
C52 N40 1.44(2) .
C52 N31 1.46(2) .
C52 H52A 0.9800 .
C52 H52B 0.9800 .
C53 O19 1.225(19) .
C53 N32 1.36(2) .
C53 N31 1.372(18) .
C54 N32 1.406(18) .
C54 N33 1.46(2) .
C54 H54A 0.9800 .
C54 H54B 0.9800 .
C55 O18 1.23(2) .
C55 N33 1.36(2) .
C55 N34 1.38(2) .
C56 N34 1.41(2) .
C56 N35 1.44(2) .
C56 H56A 0.9800 .
C56 H56B 0.9800 .
C57 O17 1.24(2) .
C57 N35 1.34(2) .
C57 N36 1.35(2) .
C58 N37 1.426(18) .
C58 N36 1.46(2) .
C58 H58A 0.9800 .
C58 H58B 0.9800 .
C59 O16 1.251(18) .
C59 N38 1.330(17) .
C59 N37 1.36(2) .
C60 N38 1.42(2) .
C60 N39 1.49(2) .
C60 H60A 0.9800 .
C60 H60B 0.9800 .

loop_
_platon_squeeze_void_nr
_platon_squeeze_void_average_x
_platon_squeeze_void_average_y
_platon_squeeze_void_average_z
_platon_squeeze_void_volume
_platon_squeeze_void_count_electrons
_platon_squeeze_void_content
1 0.026 -0.087 0.410 2553 960 ' '
